data_7051431
loop_
_publ_author_name
'Chen, Bang-Lin'
'Mok, Kum-Fun'
'Ng, Siu-Choon'
'Drew, Michael G. B.'

_publ_section_title
;
 Thiophene-2,5-dicarboxylic acid incorporated self-assembly of one-, two-
 and three-dimensional coordination polymers
;
_journal_issue 8
_journal_name_full 'New Journal of Chemistry'
_journal_page_first 877
_journal_page_last 883
_journal_paper_doi 10.1039/a901688k
_journal_volume 23
_journal_year 1999
_chemical_formula_sum 'C18 H12 N2 O5 S Zn'
_chemical_formula_weight 433.73
_space_group_IT_number 14
_symmetry_cell_setting monoclinic
_symmetry_space_group_name_Hall '-P 2yn'
_symmetry_space_group_name_H-M 'P 1 21/n 1'
_cell_angle_alpha 90.00
_cell_angle_beta 116.36(3)
_cell_angle_gamma 90.00
_cell_formula_units_Z 4
_cell_length_a 10.977(2)
_cell_length_b 15.558(2)
_cell_length_c 11.376(3)
_cell_measurement_temperature 293(2)
_cell_volume 1740.7(6)
_diffrn_ambient_temperature 293(2)
_exptl_crystal_density_diffrn 1.655
_refine_ls_R_factor_obs 0.0235
_refine_ls_wR_factor_obs 0.0646
_cod_depositor_comments
;
 Updating bibliography.

 Antanas Vaitkus,
 2017-07-10

The following automatic conversions were performed:
'_symmetry_cell_setting' value 'Monoclinic' changed to 'monoclinic'
according to '/home/saulius/struct/CIF-dictionaries/cif_core.dic'
dictionary named 'cif_core.dic' version 2.4.1 from 2010-06-29.

Automatic conversion script
Id: cif_fix_enum 1527 2010-12-29 10:47:43Z saulius 
;
_cod_original_sg_symbol_H-M 'P 21/c'
_cod_database_code 7051431

loop_
_symmetry_equiv_pos_as_xyz
'x, y, z'
'x+1/2, -y+1/2, z+1/2'
'-x, -y, -z'
'-x-1/2, y-1/2, -z-1/2'

loop_
_atom_site_aniso_label
_atom_site_aniso_U_11
_atom_site_aniso_U_22
_atom_site_aniso_U_33
_atom_site_aniso_U_23
_atom_site_aniso_U_13
_atom_site_aniso_U_12
Zn1 0.02139(14) 0.0220(2) 0.0292(2) -0.00147(8) 0.01115(10) -0.00152(8)
S1 0.0305(3) 0.0299(3) 0.0239(2) 0.0038(2) 0.0134(2) 0.0094(2)
O1 0.0330(7) 0.0311(7) 0.0303(8) 0.0033(6) 0.0163(6) 0.0097(6)
O2 0.0542(9) 0.0388(8) 0.0358(8) -0.0033(7) 0.0265(7) 0.0113(7)
O3 0.0353(8) 0.0320(7) 0.0369(8) -0.0061(6) 0.0188(7) -0.0126(6)
O4 0.0397(8) 0.0512(10) 0.0310(8) 0.0006(7) 0.0148(7) 0.0163(7)
O5 0.0372(9) 0.0329(8) 0.0356(8) -0.0048(7) 0.0196(7) -0.0039(7)
N1 0.0252(8) 0.0292(9) 0.0319(9) -0.0019(7) 0.0123(7) -0.0044(7)
C2 0.0347(11) 0.0435(12) 0.0345(11) 0.0027(9) 0.0166(9) -0.0011(9)
C3 0.0475(13) 0.0460(13) 0.0479(14) 0.0079(11) 0.0286(12) -0.0040(11)
C4 0.0397(12) 0.0399(13) 0.065(2) 0.0029(12) 0.0319(12) -0.0105(10)
C5 0.0318(12) 0.0460(13) 0.060(2) -0.0113(12) 0.0194(11) -0.0160(10)
C6 0.0278(11) 0.0521(14) 0.0493(14) -0.0154(12) 0.0064(10) -0.0095(10)
C7 0.0384(12) 0.0510(14) 0.0318(11) -0.0069(10) 0.0035(10) 0.0030(11)
C8 0.0516(14) 0.0472(13) 0.0309(12) 0.0037(10) 0.0164(11) 0.0065(11)
C9 0.0340(11) 0.0308(11) 0.0353(11) 0.0042(9) 0.0159(9) 0.0029(8)
N10 0.0242(8) 0.0245(8) 0.0310(9) 0.0003(7) 0.0119(7) 0.0008(6)
C11 0.0281(10) 0.0308(11) 0.0496(13) -0.0046(9) 0.0184(9) -0.0057(8)
C12 0.0228(9) 0.0229(9) 0.0382(11) -0.0020(8) 0.0141(8) 0.0000(7)
C13 0.0229(9) 0.0236(9) 0.0352(11) -0.0029(8) 0.0108(8) 0.0012(7)
C14 0.0273(10) 0.0378(12) 0.0360(11) -0.0073(9) 0.0075(9) 0.0000(9)
C15 0.0250(9) 0.0240(9) 0.0306(10) -0.0011(8) 0.0156(8) -0.0016(7)
C16 0.0281(9) 0.0238(9) 0.0263(9) -0.0016(7) 0.0141(8) 0.0000(8)
C17 0.0356(11) 0.0330(11) 0.0244(10) -0.0017(8) 0.0122(9) 0.0020(8)
C18 0.0293(10) 0.0283(10) 0.0287(10) 0.0057(8) 0.0088(8) 0.0047(8)
C19 0.0216(9) 0.0218(9) 0.0299(10) 0.0028(7) 0.0107(8) 0.0015(7)
C20 0.0253(9) 0.0229(9) 0.0366(11) 0.0004(8) 0.0154(8) 0.0005(8)

loop_
_atom_site_label
_atom_site_type_symbol
_atom_site_fract_x
_atom_site_fract_y
_atom_site_fract_z
_atom_site_U_iso_or_equiv
_atom_site_thermal_displace_type
_atom_site_occupancy
_atom_site_calc_flag
_atom_site_refinement_flags
_atom_site_disorder_group
Zn1 Zn 0.40613(2) 0.014327(14) 0.19840(2) 0.02422(11) Uani 1 d . .
S1 S 0.71318(5) -0.22383(3) 0.24632(5) 0.02764(14) Uani 1 d . .
O1 O 0.53720(14) -0.08174(9) 0.23468(13) 0.0306(3) Uani 1 d . .
O2 O 0.5882(2) -0.07266(10) 0.44535(15) 0.0405(4) Uani 1 d . .
O3 O 0.50740(14) 0.09868(9) 0.13247(14) 0.0337(3) Uani 1 d . .
O4 O 0.8639(2) -0.34538(11) 0.17015(14) 0.0410(4) Uani 1 d . .
O5 O 0.4023(2) 0.10830(10) 0.3219(2) 0.0339(3) Uani 1 d . .
N1 N 0.2580(2) -0.05973(11) 0.2336(2) 0.0289(4) Uani 1 d . .
C2 C 0.2612(2) -0.08424(15) 0.3466(2) 0.0371(5) Uani 1 d . .
H2 H 0.3322(2) -0.06517(15) 0.4243(2) 0.045 Uiso 1 calc R .
C3 C 0.1623(2) -0.1376(2) 0.3533(2) 0.0444(6) Uani 1 d . .
H3 H 0.1678(2) -0.1538(2) 0.4342(2) 0.053 Uiso 1 calc R .
C4 C 0.0579(2) -0.1654(2) 0.2403(3) 0.0451(6) Uani 1 d . .
H4 H -0.0089(2) -0.2006(2) 0.2437(3) 0.054 Uiso 1 calc R .
C5 C -0.0561(2) -0.1665(2) -0.0055(3) 0.0463(6) Uani 1 d . .
H5 H -0.1258(2) -0.2015(2) -0.0077(3) 0.056 Uiso 1 calc R .
C6 C -0.0574(2) -0.1409(2) -0.1184(3) 0.0470(6) Uani 1 d . .
H6 H -0.1282(2) -0.1583(2) -0.1974(3) 0.056 Uiso 1 calc R .
C7 C 0.0538(2) -0.0595(2) -0.2348(2) 0.0448(6) Uani 1 d . .
H7 H -0.0138(2) -0.0757(2) -0.3164(2) 0.054 Uiso 1 calc R .
C8 C 0.1586(3) -0.0085(2) -0.2265(2) 0.0439(6) Uani 1 d . .
H8 H 0.1632(3) 0.0098(2) -0.3023(2) 0.053 Uiso 1 calc R .
C9 C 0.2592(2) 0.01588(13) -0.1030(2) 0.0332(5) Uani 1 d . .
H9 H 0.3304(2) 0.05051(13) -0.0981(2) 0.040 Uiso 1 calc R .
N10 N 0.2562(2) -0.00875(10) 0.0068(2) 0.0267(3) Uani 1 d . .
C11 C 0.0505(2) -0.14112(14) 0.1185(2) 0.0358(5) Uani 1 d . .
C12 C 0.1539(2) -0.08733(12) 0.1202(2) 0.0278(4) Uani 1 d . .
C13 C 0.1527(2) -0.05984(12) -0.0004(2) 0.0280(4) Uani 1 d . .
C14 C 0.0482(2) -0.08710(14) -0.1203(2) 0.0361(5) Uani 1 d . .
C15 C 0.5990(2) -0.10670(12) 0.3520(2) 0.0253(4) Uani 1 d . .
C16 C 0.6927(2) -0.18102(12) 0.3754(2) 0.0253(4) Uani 1 d . .
C17 C 0.7732(2) -0.22151(13) 0.4903(2) 0.0314(4) Uani 1 d . .
H17 H 0.7749(2) -0.20739(13) 0.5704(2) 0.038 Uiso 1 calc R .
C18 C 0.8538(2) -0.28700(13) 0.4749(2) 0.0303(4) Uani 1 d . .
H18 H 0.9143(2) -0.32068(13) 0.5436(2) 0.036 Uiso 1 calc R .
C19 C 0.8332(2) -0.29541(12) 0.3482(2) 0.0247(4) Uani 1 d . .
C20 C 0.9004(2) -0.35246(12) 0.2904(2) 0.0276(4) Uani 1 d . .
H5A H 0.4750(30) 0.1275(18) 0.3430(26) 0.046(8) Uiso 1 d . .
H5B H 0.3995(29) 0.0941(20) 0.3940(32) 0.062(9) Uiso 1 d . .

loop_
_geom_bond_atom_site_label_1
_geom_bond_atom_site_label_2
_geom_bond_distance
_geom_bond_site_symmetry_2
_geom_bond_publ_flag
Zn1 O1 1.9866(13) . ?
Zn1 O5 2.0413(15) . ?
Zn1 O3 2.0641(14) . ?
Zn1 N10 2.098(2) . ?
Zn1 N1 2.171(2) . ?
S1 C16 1.715(2) . ?
S1 C19 1.721(2) . ?
O1 C15 1.261(2) . ?
O2 C15 1.239(2) . ?
O3 C20 1.258(2) 4_766 ?
O4 C20 1.248(2) . ?
N1 C2 1.325(3) . ?
N1 C12 1.358(3) . ?
C2 C3 1.395(3) . ?
C3 C4 1.358(4) . ?
C4 C11 1.404(3) . ?
C5 C6 1.339(4) . ?
C5 C11 1.431(3) . ?
C6 C14 1.437(3) . ?
C7 C8 1.366(4) . ?
C7 C14 1.399(3) . ?
C8 C9 1.400(3) . ?
C9 N10 1.321(3) . ?
N10 C13 1.359(3) . ?
C11 C12 1.403(3) . ?
C12 C13 1.432(3) . ?
C13 C14 1.402(3) . ?
C15 C16 1.491(3) . ?
C16 C17 1.364(3) . ?
C17 C18 1.410(3) . ?
C18 C19 1.362(3) . ?
C19 C20 1.482(3) . ?
C20 O3 1.258(2) 4_756 ?
